data_4307265
loop_
_publ_author_name
'Li-Na Zhu'
'Na Xu'
'Wei Zhang'
'Dai-Zheng Liao'
'Kazuyoshi Yoshimura'
'Ko Mibu'
'Zong-Hui Jiang'
'Shi-Ping Yan'
'Peng Cheng'

_publ_section_title
;
Heteronuclear Complexes of Macrocyclic Oxamide with Co-ligands:
Syntheses, Crystal Structures, and Magnetic Properties
;
_journal_name_full 'Inorganic Chemistry'
_journal_page_first 1297
_journal_page_last 1304
_journal_paper_doi 10.1021/ic061792m
_journal_volume 46
_journal_year 2007
_chemical_formula_sum 'C50 H44 Cu2 N10 O12 S2 Zn'
_chemical_formula_weight 1233.52
_chemical_name_systematic
; 
 ? 
;
_space_group_IT_number 15
_symmetry_cell_setting monoclinic
_symmetry_space_group_name_Hall '-C 2yc'
_symmetry_space_group_name_H-M 'C 1 2/c 1'
_atom_sites_solution_hydrogens geom
_atom_sites_solution_primary direct
_atom_sites_solution_secondary difmap
_audit_creation_method SHELXL-97
_cell_angle_alpha 90.00
_cell_angle_beta 95.396(5)
_cell_angle_gamma 90.00
_cell_formula_units_Z 4
_cell_length_a 21.208(7)
_cell_length_b 14.214(5)
_cell_length_c 17.062(6)
_cell_measurement_reflns_used 2973
_cell_measurement_temperature 293(2)
_cell_measurement_theta_max 23.01
_cell_measurement_theta_min 2.88
_cell_volume 5121(3)
_computing_cell_refinement 'Bruker SMART APEX II'
_computing_data_collection 'Bruker SMART APEX II'
_computing_data_reduction 'Bruker SAINT'
_computing_molecular_graphics 'Bruker SHELXTL'
_computing_publication_material 'Bruker SHELXTL'
_computing_structure_refinement 'SHELXL-97 (Sheldrick, 1997)'
_computing_structure_solution 'SHELXS-97 (Sheldrick, 1990)'
_diffrn_ambient_temperature 293(2)
_diffrn_measured_fraction_theta_full 0.999
_diffrn_measured_fraction_theta_max 0.999
_diffrn_measurement_device_type 'APEX II CCD area detector'
_diffrn_measurement_method 'phi and omega scans'
_diffrn_radiation_monochromator graphite
_diffrn_radiation_source 'fine-focus sealed tube'
_diffrn_radiation_type MoK\a
_diffrn_radiation_wavelength 0.71073
_diffrn_reflns_av_R_equivalents 0.0296
_diffrn_reflns_av_sigmaI/netI 0.0393
_diffrn_reflns_limit_h_max 25
_diffrn_reflns_limit_h_min -23
_diffrn_reflns_limit_k_max 16
_diffrn_reflns_limit_k_min -15
_diffrn_reflns_limit_l_max 20
_diffrn_reflns_limit_l_min -20
_diffrn_reflns_number 13598
_diffrn_reflns_theta_full 25.03
_diffrn_reflns_theta_max 25.03
_diffrn_reflns_theta_min 1.73
_exptl_absorpt_coefficient_mu 1.443
_exptl_absorpt_correction_T_max 1.000000
_exptl_absorpt_correction_T_min 0.353302
_exptl_absorpt_correction_type multi-scan
_exptl_absorpt_process_details SADABS
_exptl_crystal_colour RED
_exptl_crystal_density_diffrn 1.600
_exptl_crystal_density_meas ?
_exptl_crystal_density_method 'not measured'
_exptl_crystal_description PRISM
_exptl_crystal_F_000 2520
_exptl_crystal_size_max 0.46
_exptl_crystal_size_mid 0.14
_exptl_crystal_size_min 0.08
_refine_diff_density_max 0.332
_refine_diff_density_min -0.202
_refine_diff_density_rms 0.053
_refine_ls_extinction_method none
_refine_ls_goodness_of_fit_ref 1.045
_refine_ls_hydrogen_treatment constr
_refine_ls_matrix_type full
_refine_ls_number_parameters 359
_refine_ls_number_reflns 4523
_refine_ls_number_restraints 2
_refine_ls_restrained_S_all 1.045
_refine_ls_R_factor_all 0.0471
_refine_ls_R_factor_gt 0.0310
_refine_ls_shift/su_max 0.000
_refine_ls_shift/su_mean 0.000
_refine_ls_structure_factor_coef Fsqd
_refine_ls_weighting_details 'calc w=1/[\s^2^(Fo^2^)+(0.0366P)^2^+2.7791P] where P=(Fo^2^+2Fc^2^)/3'
_refine_ls_weighting_scheme calc
_refine_ls_wR_factor_gt 0.0754
_refine_ls_wR_factor_ref 0.0814
_reflns_number_gt 3457
_reflns_number_total 4523
_reflns_threshold_expression >2sigma(I)
_cod_data_source_file ic061792msi20060921_033747.cif
_cod_data_source_block 50317b
_cod_depositor_comments
;
The following automatic conversions were performed:
'_symmetry_cell_setting' value 'Monoclinic' changed to 'monoclinic'
according to '/home/saulius/struct/CIF-dictionaries/cif_core.dic'
dictionary named 'cif_core.dic' version 2.4.1 from
2010-06-29.

'_exptl_absorpt_correction_type' value 'MULTI-SCAN' changed
to 'multi-scan' according to
'/home/saulius/struct/CIF-dictionaries/cif_core.dic' dictionary named
'cif_core.dic' version 2.4.1 from 2010-06-29.

Automatic conversion script
Id: cif_fix_enum 1527 2010-12-29 10:47:43Z saulius 

The following automatic conversions were performed:

'_exptl_crystal_density_meas' value 'NONE' was changed to '?' - the
value is perceived as not measured.

Automatic conversion script
Id: cif_fix_values 3008 2015-01-20 13:52:24Z robertas 
;
_cod_database_code 4307265

loop_
_symmetry_equiv_pos_as_xyz
'x, y, z'
'-x, y, -z+1/2'
'x+1/2, y+1/2, z'
'-x+1/2, y+1/2, -z+1/2'
'-x, -y, -z'
'x, -y, z-1/2'
'-x+1/2, -y+1/2, -z'
'x+1/2, -y+1/2, z-1/2'

loop_
_atom_site_label
_atom_site_type_symbol
_atom_site_fract_x
_atom_site_fract_y
_atom_site_fract_z
_atom_site_U_iso_or_equiv
_atom_site_adp_type
_atom_site_occupancy
_atom_site_symmetry_multiplicity
_atom_site_calc_flag
_atom_site_refinement_flags
_atom_site_disorder_assembly
_atom_site_disorder_group
Zn1 Zn 0.5000 -0.20493(3) 0.2500 0.04228(14) Uani 1 2 d S . .
Cu1 Cu 0.449804(14) 0.08620(2) 0.057365(17) 0.03559(11) Uani 1 1 d . . .
O1 O 0.46757(11) 0.41325(14) 0.13442(13) 0.0590(5) Uani 1 1 d . . .
O2 O 0.54837(12) 0.40651(16) 0.05873(15) 0.0751(7) Uani 1 1 d . . .
O3 O 0.23930(10) 0.13794(16) -0.09647(12) 0.0617(6) Uani 1 1 d . . .
O4 O 0.30681(9) 0.09784(14) -0.18441(11) 0.0528(5) Uani 1 1 d . . .
O5 O 0.45496(8) -0.17185(13) 0.13806(10) 0.0443(5) Uani 1 1 d . . .
O6 O 0.55059(8) -0.07841(13) 0.20619(11) 0.0473(5) Uani 1 1 d . . .
N1 N 0.43009(9) -0.04696(15) 0.05306(11) 0.0344(5) Uani 1 1 d . . .
N2 N 0.51695(9) 0.05770(14) 0.13829(11) 0.0332(5) Uani 1 1 d . . .
N3 N 0.46981(10) 0.21928(15) 0.05526(12) 0.0421(5) Uani 1 1 d . . .
N4 N 0.37696(10) 0.11996(16) -0.01489(13) 0.0442(6) Uani 1 1 d . . .
N5 N 0.56838(13) -0.29263(18) 0.22221(15) 0.0579(7) Uani 1 1 d . A .
C1 C 0.46244(11) -0.09113(18) 0.11286(14) 0.0344(6) Uani 1 1 d . . .
C2 C 0.51594(11) -0.03310(18) 0.15713(14) 0.0343(6) Uani 1 1 d . . .
C3 C 0.55581(11) 0.12351(19) 0.18284(14) 0.0354(6) Uani 1 1 d . . .
C4 C 0.60245(12) 0.0953(2) 0.24123(16) 0.0437(7) Uani 1 1 d . . .
H4 H 0.6115 0.0315 0.2475 0.052 Uiso 1 1 calc R . .
C5 C 0.63558(13) 0.1596(2) 0.28995(16) 0.0499(7) Uani 1 1 d . . .
H5 H 0.6658 0.1386 0.3290 0.060 Uiso 1 1 calc R . .
C6 C 0.62423(13) 0.2549(2) 0.28117(16) 0.0489(7) Uani 1 1 d . . .
H6 H 0.6451 0.2980 0.3155 0.059 Uiso 1 1 calc R . .
C7 C 0.58184(12) 0.2845(2) 0.22120(15) 0.0433(7) Uani 1 1 d . . .
H7 H 0.5754 0.3488 0.2140 0.052 Uiso 1 1 calc R . .
C8 C 0.54739(12) 0.22143(18) 0.16978(14) 0.0366(6) Uani 1 1 d . . .
C9 C 0.50670(12) 0.26458(19) 0.10641(15) 0.0396(6) Uani 1 1 d . . .
C10 C 0.51073(15) 0.3711(2) 0.09736(17) 0.0496(7) Uani 1 1 d . . .
C11 C 0.4620(2) 0.5162(2) 0.1284(2) 0.0786(11) Uani 1 1 d . . .
H11A H 0.4772 0.5450 0.1781 0.094 Uiso 1 1 calc R . .
H11B H 0.4876 0.5393 0.0882 0.094 Uiso 1 1 calc R . .
C12 C 0.3955(2) 0.5406(3) 0.1079(3) 0.1021(14) Uani 1 1 d . . .
H12A H 0.3818 0.5164 0.0566 0.153 Uiso 1 1 calc R . .
H12B H 0.3908 0.6078 0.1079 0.153 Uiso 1 1 calc R . .
H12C H 0.3701 0.5136 0.1459 0.153 Uiso 1 1 calc R . .
C13 C 0.43363(15) 0.2669(2) -0.01147(17) 0.0562(8) Uani 1 1 d . . .
H13A H 0.4557 0.2609 -0.0585 0.067 Uiso 1 1 calc R . .
H13B H 0.4293 0.3332 0.0000 0.067 Uiso 1 1 calc R . .
C14 C 0.37023(15) 0.2225(2) -0.02429(19) 0.0590(8) Uani 1 1 d . . .
H14A H 0.3429 0.2469 0.0135 0.071 Uiso 1 1 calc R . .
H14B H 0.3511 0.2370 -0.0768 0.071 Uiso 1 1 calc R . .
C15 C 0.33822(12) 0.06310(19) -0.05388(15) 0.0399(6) Uani 1 1 d . . .
C16 C 0.28790(13) 0.1052(2) -0.11329(17) 0.0456(7) Uani 1 1 d . . .
C17 C 0.26354(15) 0.1286(2) -0.25073(17) 0.0590(8) Uani 1 1 d . . .
H17A H 0.2577 0.1962 -0.2489 0.071 Uiso 1 1 calc R . .
H17B H 0.2226 0.0986 -0.2491 0.071 Uiso 1 1 calc R . .
C18 C 0.29165(17) 0.1018(2) -0.32301(18) 0.0713(10) Uani 1 1 d . . .
H18A H 0.3327 0.1303 -0.3232 0.107 Uiso 1 1 calc R . .
H18B H 0.2648 0.1230 -0.3680 0.107 Uiso 1 1 calc R . .
H18C H 0.2958 0.0346 -0.3250 0.107 Uiso 1 1 calc R . .
C19 C 0.33808(12) -0.03840(19) -0.04525(15) 0.0386(6) Uani 1 1 d . . .
C20 C 0.28991(13) -0.0866(2) -0.09211(17) 0.0511(7) Uani 1 1 d . . .
H20 H 0.2609 -0.0518 -0.1245 0.061 Uiso 1 1 calc R . .
C21 C 0.28440(15) -0.1819(2) -0.09154(17) 0.0577(8) Uani 1 1 d . . .
H21 H 0.2515 -0.2114 -0.1220 0.069 Uiso 1 1 calc R . .
C22 C 0.32804(14) -0.2339(2) -0.04535(16) 0.0515(7) Uani 1 1 d . . .
H22 H 0.3255 -0.2992 -0.0459 0.062 Uiso 1 1 calc R . .
C23 C 0.37562(13) -0.19010(19) 0.00189(15) 0.0438(7) Uani 1 1 d . . .
H23 H 0.4046 -0.2267 0.0327 0.053 Uiso 1 1 calc R . .
C24 C 0.38136(11) -0.09237(18) 0.00468(14) 0.0355(6) Uani 1 1 d . . .
C25 C 0.61148(17) -0.3364(2) 0.21063(19) 0.0630(9) Uani 1 1 d D . .
S1 S 0.67787(11) -0.3910(2) 0.19852(19) 0.1005(8) Uani 0.75 1 d PD A 1
S1' S 0.6539(3) -0.4213(6) 0.1753(6) 0.094(2) Uani 0.25 1 d PD A 2

loop_
_atom_site_aniso_label
_atom_site_aniso_U_11
_atom_site_aniso_U_22
_atom_site_aniso_U_33
_atom_site_aniso_U_23
_atom_site_aniso_U_13
_atom_site_aniso_U_12
Zn1 0.0508(3) 0.0354(3) 0.0377(2) 0.000 -0.0114(2) 0.000
Cu1 0.03739(19) 0.03675(19) 0.03101(18) 0.00146(13) -0.00527(13) -0.00055(14)
O1 0.0760(15) 0.0374(11) 0.0648(14) 0.0008(10) 0.0129(12) 0.0011(11)
O2 0.0888(18) 0.0607(15) 0.0786(17) 0.0129(12) 0.0227(14) -0.0186(13)
O3 0.0464(12) 0.0870(17) 0.0504(13) -0.0026(11) -0.0026(10) 0.0199(11)
O4 0.0455(11) 0.0708(15) 0.0401(11) 0.0082(10) -0.0059(9) 0.0138(10)
O5 0.0527(11) 0.0363(11) 0.0409(11) 0.0045(8) -0.0107(9) -0.0042(9)
O6 0.0394(11) 0.0454(11) 0.0534(12) 0.0075(9) -0.0149(9) -0.0006(9)
N1 0.0356(11) 0.0383(12) 0.0279(11) -0.0004(9) -0.0040(9) 0.0004(9)
N2 0.0305(11) 0.0383(12) 0.0299(11) 0.0000(9) -0.0020(9) -0.0024(9)
N3 0.0496(13) 0.0399(13) 0.0351(12) 0.0034(10) -0.0051(10) -0.0011(11)
N4 0.0459(13) 0.0416(13) 0.0422(13) 0.0031(11) -0.0111(11) 0.0019(11)
N5 0.0680(18) 0.0470(16) 0.0566(16) 0.0009(13) -0.0051(14) 0.0105(13)
C1 0.0339(14) 0.0384(15) 0.0307(13) -0.0035(11) 0.0017(11) 0.0011(11)
C2 0.0304(13) 0.0433(16) 0.0287(13) -0.0003(12) 0.0000(11) 0.0012(12)
C3 0.0311(13) 0.0476(16) 0.0283(13) -0.0005(12) 0.0067(11) -0.0058(12)
C4 0.0359(15) 0.0497(17) 0.0437(16) 0.0015(13) -0.0064(12) -0.0012(12)
C5 0.0373(15) 0.068(2) 0.0427(17) -0.0050(15) -0.0067(12) -0.0049(14)
C6 0.0414(16) 0.061(2) 0.0432(16) -0.0127(14) 0.0003(13) -0.0143(14)
C7 0.0451(16) 0.0428(16) 0.0418(15) -0.0061(13) 0.0035(13) -0.0067(13)
C8 0.0379(14) 0.0409(15) 0.0313(14) -0.0021(11) 0.0045(11) -0.0066(12)
C9 0.0402(15) 0.0416(16) 0.0375(15) -0.0006(12) 0.0068(12) -0.0052(12)
C10 0.0576(19) 0.0455(18) 0.0440(17) 0.0019(14) -0.0041(15) -0.0096(15)
C11 0.111(3) 0.041(2) 0.083(3) -0.0006(18) 0.003(2) 0.000(2)
C12 0.108(4) 0.079(3) 0.123(4) 0.018(3) 0.031(3) 0.031(3)
C13 0.073(2) 0.0431(18) 0.0485(18) 0.0096(14) -0.0146(15) -0.0017(15)
C14 0.064(2) 0.0485(19) 0.060(2) 0.0087(15) -0.0192(16) 0.0054(15)
C15 0.0349(14) 0.0501(17) 0.0337(14) 0.0026(12) -0.0017(11) 0.0023(12)
C16 0.0411(17) 0.0495(18) 0.0440(17) 0.0025(13) -0.0072(13) 0.0012(13)
C17 0.0567(19) 0.072(2) 0.0456(18) 0.0101(15) -0.0104(15) 0.0209(16)
C18 0.084(3) 0.081(3) 0.0472(19) 0.0071(17) -0.0033(17) 0.029(2)
C19 0.0366(14) 0.0462(16) 0.0325(14) -0.0022(12) 0.0000(11) -0.0014(12)
C20 0.0444(16) 0.061(2) 0.0451(17) 0.0005(14) -0.0128(13) -0.0036(14)
C21 0.0549(19) 0.065(2) 0.0499(18) -0.0095(16) -0.0126(15) -0.0163(16)
C22 0.0583(19) 0.0455(17) 0.0487(17) -0.0083(14) -0.0050(14) -0.0120(15)
C23 0.0486(16) 0.0444(17) 0.0369(15) -0.0028(12) -0.0037(12) -0.0023(13)
C24 0.0346(14) 0.0451(16) 0.0265(13) -0.0021(11) 0.0017(10) -0.0034(12)
C25 0.076(2) 0.056(2) 0.056(2) 0.0097(16) 0.0005(17) 0.0115(18)
S1 0.0815(16) 0.107(2) 0.115(2) 0.0197(14) 0.0192(13) 0.0432(13)
S1' 0.086(5) 0.088(5) 0.109(5) -0.008(3) 0.012(4) 0.033(4)

loop_
_atom_type_symbol
_atom_type_description
_atom_type_scat_dispersion_real
_atom_type_scat_dispersion_imag
_atom_type_scat_source
C C 0.0033 0.0016 'International Tables Vol C Tables 4.2.6.8 and 6.1.1.4'
H H 0.0000 0.0000 'International Tables Vol C Tables 4.2.6.8 and 6.1.1.4'
N N 0.0061 0.0033 'International Tables Vol C Tables 4.2.6.8 and 6.1.1.4'
O O 0.0106 0.0060 'International Tables Vol C Tables 4.2.6.8 and 6.1.1.4'
S S 0.1246 0.1234 'International Tables Vol C Tables 4.2.6.8 and 6.1.1.4'
Cu Cu 0.3201 1.2651 'International Tables Vol C Tables 4.2.6.8 and 6.1.1.4'
Zn Zn 0.2839 1.4301 'International Tables Vol C Tables 4.2.6.8 and 6.1.1.4'

loop_
_geom_angle_atom_site_label_1
_geom_angle_atom_site_label_2
_geom_angle_atom_site_label_3
_geom_angle
_geom_angle_site_symmetry_1
_geom_angle_site_symmetry_3
_geom_angle_publ_flag
N5 Zn1 N5 103.02(15) 2_655 . ?
N5 Zn1 O5 101.59(9) 2_655 2_655 ?
N5 Zn1 O5 94.41(9) . 2_655 ?
N5 Zn1 O5 94.41(9) 2_655 . ?
N5 Zn1 O5 101.59(9) . . ?
O5 Zn1 O5 154.20(10) 2_655 . ?
N5 Zn1 O6 162.10(9) 2_655 . ?
N5 Zn1 O6 92.30(9) . . ?
O5 Zn1 O6 86.17(7) 2_655 . ?
O5 Zn1 O6 73.20(7) . . ?
N5 Zn1 O6 92.30(9) 2_655 2_655 ?
N5 Zn1 O6 162.10(9) . 2_655 ?
O5 Zn1 O6 73.20(7) 2_655 2_655 ?
O5 Zn1 O6 86.17(7) . 2_655 ?
O6 Zn1 O6 74.35(10) . 2_655 ?
N2 Cu1 N1 87.95(8) . . ?
N2 Cu1 N3 94.01(9) . . ?
N1 Cu1 N3 176.74(9) . . ?
N2 Cu1 N4 173.71(9) . . ?
N1 Cu1 N4 93.51(9) . . ?
N3 Cu1 N4 84.82(9) . . ?
C10 O1 C11 118.5(3) . . ?
C16 O4 C17 117.9(2) . . ?
C1 O5 Zn1 117.31(16) . . ?
C2 O6 Zn1 111.54(16) . . ?
C1 N1 C24 121.8(2) . . ?
C1 N1 Cu1 109.73(16) . . ?
C24 N1 Cu1 127.60(17) . . ?
C2 N2 C3 122.1(2) . . ?
C2 N2 Cu1 110.41(16) . . ?
C3 N2 Cu1 126.64(17) . . ?
C9 N3 C13 122.1(2) . . ?
C9 N3 Cu1 126.49(19) . . ?
C13 N3 Cu1 111.26(17) . . ?
C15 N4 C14 120.9(2) . . ?
C15 N4 Cu1 126.97(19) . . ?
C14 N4 Cu1 112.13(17) . . ?
C25 N5 Zn1 173.0(3) . . ?
O5 C1 N1 128.9(2) . . ?
O5 C1 C2 115.9(2) . . ?
N1 C1 C2 115.2(2) . . ?
O6 C2 N2 130.1(2) . . ?
O6 C2 C1 114.5(2) . . ?
N2 C2 C1 115.4(2) . . ?
C4 C3 C8 117.7(2) . . ?
C4 C3 N2 122.0(2) . . ?
C8 C3 N2 120.3(2) . . ?
C5 C4 C3 121.7(3) . . ?
C5 C4 H4 119.2 . . ?
C3 C4 H4 119.2 . . ?
C6 C5 C4 120.7(3) . . ?
C6 C5 H5 119.7 . . ?
C4 C5 H5 119.7 . . ?
C7 C6 C5 118.7(3) . . ?
C7 C6 H6 120.6 . . ?
C5 C6 H6 120.6 . . ?
C6 C7 C8 122.5(3) . . ?
C6 C7 H7 118.8 . . ?
C8 C7 H7 118.8 . . ?
C7 C8 C3 118.4(2) . . ?
C7 C8 C9 115.5(2) . . ?
C3 C8 C9 126.0(2) . . ?
N3 C9 C8 125.0(2) . . ?
N3 C9 C10 117.6(2) . . ?
C8 C9 C10 117.3(2) . . ?
O2 C10 O1 127.6(3) . . ?
O2 C10 C9 121.4(3) . . ?
O1 C10 C9 111.0(3) . . ?
C12 C11 O1 108.7(3) . . ?
C12 C11 H11A 109.9 . . ?
O1 C11 H11A 109.9 . . ?
C12 C11 H11B 109.9 . . ?
O1 C11 H11B 109.9 . . ?
H11A C11 H11B 108.3 . . ?
C11 C12 H12A 109.5 . . ?
C11 C12 H12B 109.5 . . ?
H12A C12 H12B 109.5 . . ?
C11 C12 H12C 109.5 . . ?
H12A C12 H12C 109.5 . . ?
H12B C12 H12C 109.5 . . ?
N3 C13 C14 108.5(2) . . ?
N3 C13 H13A 110.0 . . ?
C14 C13 H13A 110.0 . . ?
N3 C13 H13B 110.0 . . ?
C14 C13 H13B 110.0 . . ?
H13A C13 H13B 108.4 . . ?
N4 C14 C13 109.1(2) . . ?
N4 C14 H14A 109.9 . . ?
C13 C14 H14A 109.9 . . ?
N4 C14 H14B 109.9 . . ?
C13 C14 H14B 109.9 . . ?
H14A C14 H14B 108.3 . . ?
N4 C15 C19 125.3(2) . . ?
N4 C15 C16 117.9(2) . . ?
C19 C15 C16 116.8(2) . . ?
O3 C16 O4 126.8(3) . . ?
O3 C16 C15 124.2(3) . . ?
O4 C16 C15 109.1(2) . . ?
O4 C17 C18 107.4(2) . . ?
O4 C17 H17A 110.2 . . ?
C18 C17 H17A 110.2 . . ?
O4 C17 H17B 110.2 . . ?
C18 C17 H17B 110.2 . . ?
H17A C17 H17B 108.5 . . ?
C17 C18 H18A 109.5 . . ?
C17 C18 H18B 109.5 . . ?
H18A C18 H18B 109.5 . . ?
C17 C18 H18C 109.5 . . ?
H18A C18 H18C 109.5 . . ?
H18B C18 H18C 109.5 . . ?
C20 C19 C24 118.1(3) . . ?
C20 C19 C15 115.6(2) . . ?
C24 C19 C15 126.3(2) . . ?
C21 C20 C19 122.5(3) . . ?
C21 C20 H20 118.8 . . ?
C19 C20 H20 118.8 . . ?
C20 C21 C22 119.1(3) . . ?
C20 C21 H21 120.4 . . ?
C22 C21 H21 120.4 . . ?
C21 C22 C23 120.6(3) . . ?
C21 C22 H22 119.7 . . ?
C23 C22 H22 119.7 . . ?
C22 C23 C24 121.7(3) . . ?
C22 C23 H23 119.1 . . ?
C24 C23 H23 119.1 . . ?
C23 C24 N1 122.0(2) . . ?
C23 C24 C19 118.0(2) . . ?
N1 C24 C19 120.0(2) . . ?
N5 C25 S1 174.2(4) . . ?
N5 C25 S1' 159.4(4) . . ?
S1 C25 S1' 26.4(2) . . ?

loop_
_geom_bond_atom_site_label_1
_geom_bond_atom_site_label_2
_geom_bond_distance
_geom_bond_site_symmetry_2
_geom_bond_publ_flag
Zn1 N5 2.003(3) 2_655 ?
Zn1 N5 2.003(3) . ?
Zn1 O5 2.1067(18) 2_655 ?
Zn1 O5 2.1067(18) . ?
Zn1 O6 2.2572(19) . ?
Zn1 O6 2.2572(19) 2_655 ?
Cu1 N2 1.931(2) . ?
Cu1 N1 1.938(2) . ?
Cu1 N3 1.940(2) . ?
Cu1 N4 1.944(2) . ?
O1 C10 1.306(4) . ?
O1 C11 1.471(4) . ?
O2 C10 1.193(3) . ?
O3 C16 1.190(3) . ?
O4 C16 1.318(3) . ?
O4 C17 1.456(3) . ?
O5 C1 1.241(3) . ?
O6 C2 1.241(3) . ?
N1 C1 1.332(3) . ?
N1 C24 1.416(3) . ?
N2 C2 1.331(3) . ?
N2 C3 1.419(3) . ?
N3 C9 1.289(3) . ?
N3 C13 1.476(3) . ?
N4 C15 1.291(3) . ?
N4 C14 1.471(4) . ?
N5 C25 1.138(4) . ?
C1 C2 1.542(3) . ?
C3 C4 1.395(4) . ?
C3 C8 1.418(4) . ?
C4 C5 1.383(4) . ?
C4 H4 0.9300 . ?
C5 C6 1.380(4) . ?
C5 H5 0.9300 . ?
C6 C7 1.364(4) . ?
C6 H6 0.9300 . ?
C7 C8 1.409(3) . ?
C7 H7 0.9300 . ?
C8 C9 1.454(4) . ?
C9 C10 1.525(4) . ?
C11 C12 1.464(5) . ?
C11 H11A 0.9700 . ?
C11 H11B 0.9700 . ?
C12 H12A 0.9600 . ?
C12 H12B 0.9600 . ?
C12 H12C 0.9600 . ?
C13 C14 1.483(4) . ?
C13 H13A 0.9700 . ?
C13 H13B 0.9700 . ?
C14 H14A 0.9700 . ?
C14 H14B 0.9700 . ?
C15 C19 1.450(4) . ?
C15 C16 1.524(4) . ?
C17 C18 1.470(4) . ?
C17 H17A 0.9700 . ?
C17 H17B 0.9700 . ?
C18 H18A 0.9600 . ?
C18 H18B 0.9600 . ?
C18 H18C 0.9600 . ?
C19 C20 1.414(4) . ?
C19 C24 1.418(4) . ?
C20 C21 1.360(4) . ?
C20 H20 0.9300 . ?
C21 C22 1.374(4) . ?
C21 H21 0.9300 . ?
C22 C23 1.379(4) . ?
C22 H22 0.9300 . ?
C23 C24 1.395(4) . ?
C23 H23 0.9300 . ?
C25 S1 1.638(4) . ?
C25 S1' 1.652(7) . ?

loop_
_geom_torsion_atom_site_label_1
_geom_torsion_atom_site_label_2
_geom_torsion_atom_site_label_3
_geom_torsion_atom_site_label_4
_geom_torsion
_geom_torsion_site_symmetry_1
_geom_torsion_site_symmetry_2
_geom_torsion_site_symmetry_3
_geom_torsion_site_symmetry_4
_geom_torsion_publ_flag
N5 Zn1 O5 C1 146.80(19) 2_655 . . . ?
N5 Zn1 O5 C1 -108.9(2) . . . . ?
O5 Zn1 O5 C1 18.28(17) 2_655 . . . ?
O6 Zn1 O5 C1 -20.03(18) . . . . ?
O6 Zn1 O5 C1 54.78(19) 2_655 . . . ?
N5 Zn1 O6 C2 -23.2(4) 2_655 . . . ?
N5 Zn1 O6 C2 125.87(18) . . . . ?
O5 Zn1 O6 C2 -139.86(18) 2_655 . . . ?
O5 Zn1 O6 C2 24.45(17) . . . . ?
O6 Zn1 O6 C2 -66.24(16) 2_655 . . . ?
N2 Cu1 N1 C1 9.94(17) . . . . ?
N3 Cu1 N1 C1 137.0(15) . . . . ?
N4 Cu1 N1 C1 -163.93(17) . . . . ?
N2 Cu1 N1 C24 179.2(2) . . . . ?
N3 Cu1 N1 C24 -53.8(16) . . . . ?
N4 Cu1 N1 C24 5.3(2) . . . . ?
N1 Cu1 N2 C2 -4.50(16) . . . . ?
N3 Cu1 N2 C2 178.10(17) . . . . ?
N4 Cu1 N2 C2 99.0(8) . . . . ?
N1 Cu1 N2 C3 -174.08(19) . . . . ?
N3 Cu1 N2 C3 8.5(2) . . . . ?
N4 Cu1 N2 C3 -70.5(9) . . . . ?
N2 Cu1 N3 C9 -13.1(2) . . . . ?
N1 Cu1 N3 C9 -140.0(15) . . . . ?
N4 Cu1 N3 C9 160.7(2) . . . . ?
N2 Cu1 N3 C13 170.6(2) . . . . ?
N1 Cu1 N3 C13 43.7(16) . . . . ?
N4 Cu1 N3 C13 -15.6(2) . . . . ?
N2 Cu1 N4 C15 -110.0(8) . . . . ?
N1 Cu1 N4 C15 -6.7(2) . . . . ?
N3 Cu1 N4 C15 170.5(2) . . . . ?
N2 Cu1 N4 C14 72.0(9) . . . . ?
N1 Cu1 N4 C14 175.3(2) . . . . ?
N3 Cu1 N4 C14 -7.5(2) . . . . ?
N5 Zn1 N5 C25 -138(2) 2_655 . . . ?
O5 Zn1 N5 C25 -35(2) 2_655 . . . ?
O5 Zn1 N5 C25 125(2) . . . . ?
O6 Zn1 N5 C25 51(2) . . . . ?
O6 Zn1 N5 C25 10(2) 2_655 . . . ?
Zn1 O5 C1 N1 -165.2(2) . . . . ?
Zn1 O5 C1 C2 14.0(3) . . . . ?
C24 N1 C1 O5 -3.5(4) . . . . ?
Cu1 N1 C1 O5 166.4(2) . . . . ?
C24 N1 C1 C2 177.2(2) . . . . ?
Cu1 N1 C1 C2 -12.8(2) . . . . ?
Zn1 O6 C2 N2 153.2(2) . . . . ?
Zn1 O6 C2 C1 -25.0(3) . . . . ?
C3 N2 C2 O6 -9.4(4) . . . . ?
Cu1 N2 C2 O6 -179.5(2) . . . . ?
C3 N2 C2 C1 168.8(2) . . . . ?
Cu1 N2 C2 C1 -1.3(2) . . . . ?
O5 C1 C2 O6 9.1(3) . . . . ?
N1 C1 C2 O6 -171.6(2) . . . . ?
O5 C1 C2 N2 -169.4(2) . . . . ?
N1 C1 C2 N2 9.9(3) . . . . ?
C2 N2 C3 C4 10.3(4) . . . . ?
Cu1 N2 C3 C4 178.79(18) . . . . ?
C2 N2 C3 C8 -168.6(2) . . . . ?
Cu1 N2 C3 C8 -0.2(3) . . . . ?
C8 C3 C4 C5 5.9(4) . . . . ?
N2 C3 C4 C5 -173.1(2) . . . . ?
C3 C4 C5 C6 -1.3(4) . . . . ?
C4 C5 C6 C7 -3.0(4) . . . . ?
C5 C6 C7 C8 2.5(4) . . . . ?
C6 C7 C8 C3 2.1(4) . . . . ?
C6 C7 C8 C9 -176.8(2) . . . . ?
C4 C3 C8 C7 -6.2(4) . . . . ?
N2 C3 C8 C7 172.8(2) . . . . ?
C4 C3 C8 C9 172.6(2) . . . . ?
N2 C3 C8 C9 -8.4(4) . . . . ?
C13 N3 C9 C8 -174.9(2) . . . . ?
Cu1 N3 C9 C8 9.2(4) . . . . ?
C13 N3 C9 C10 1.7(4) . . . . ?
Cu1 N3 C9 C10 -174.2(2) . . . . ?
C7 C8 C9 N3 -177.3(2) . . . . ?
C3 C8 C9 N3 3.8(4) . . . . ?
C7 C8 C9 C10 6.1(4) . . . . ?
C3 C8 C9 C10 -172.7(2) . . . . ?
C11 O1 C10 O2 1.3(5) . . . . ?
C11 O1 C10 C9 -176.6(3) . . . . ?
N3 C9 C10 O2 -89.2(4) . . . . ?
C8 C9 C10 O2 87.6(3) . . . . ?
N3 C9 C10 O1 88.8(3) . . . . ?
C8 C9 C10 O1 -94.4(3) . . . . ?
C10 O1 C11 C12 130.9(3) . . . . ?
C9 N3 C13 C14 -141.5(3) . . . . ?
Cu1 N3 C13 C14 35.0(3) . . . . ?
C15 N4 C14 C13 -149.4(3) . . . . ?
Cu1 N4 C14 C13 28.7(3) . . . . ?
N3 C13 C14 N4 -40.6(3) . . . . ?
C14 N4 C15 C19 -175.8(3) . . . . ?
Cu1 N4 C15 C19 6.4(4) . . . . ?
C14 N4 C15 C16 3.5(4) . . . . ?
Cu1 N4 C15 C16 -174.28(19) . . . . ?
C17 O4 C16 O3 -2.9(4) . . . . ?
C17 O4 C16 C15 176.1(2) . . . . ?
N4 C15 C16 O3 -81.5(4) . . . . ?
C19 C15 C16 O3 97.9(3) . . . . ?
N4 C15 C16 O4 99.5(3) . . . . ?
C19 C15 C16 O4 -81.2(3) . . . . ?
C16 O4 C17 C18 -172.6(3) . . . . ?
N4 C15 C19 C20 177.9(3) . . . . ?
C16 C15 C19 C20 -1.4(4) . . . . ?
N4 C15 C19 C24 -2.5(4) . . . . ?
C16 C15 C19 C24 178.2(2) . . . . ?
C24 C19 C20 C21 -0.9(4) . . . . ?
C15 C19 C20 C21 178.8(3) . . . . ?
C19 C20 C21 C22 -1.7(5) . . . . ?
C20 C21 C22 C23 2.2(5) . . . . ?
C21 C22 C23 C24 0.0(4) . . . . ?
C22 C23 C24 N1 180.0(2) . . . . ?
C22 C23 C24 C19 -2.5(4) . . . . ?
C1 N1 C24 C23 -18.0(4) . . . . ?
Cu1 N1 C24 C23 174.00(18) . . . . ?
C1 N1 C24 C19 164.6(2) . . . . ?
Cu1 N1 C24 C19 -3.4(3) . . . . ?
C20 C19 C24 C23 2.9(4) . . . . ?
C15 C19 C24 C23 -176.7(2) . . . . ?
C20 C19 C24 N1 -179.6(2) . . . . ?
C15 C19 C24 N1 0.8(4) . . . . ?
Zn1 N5 C25 S1 -5(5) . . . . ?
Zn1 N5 C25 S1' -176.8(19) . . . . ?
